data_4300745
_journal_name_full 'Inorganic Chemistry'
_journal_paper_doi 10.1021/ic052100h
_journal_year 2006
_chemical_formula_moiety ' [Co (H2 O)6], 4(H2 O), 2(C7 H6 B1 O4)'
_chemical_formula_sum 'C14 H32 B2 Co O18'
_chemical_formula_weight 568.95
_chemical_name_common
;
4-Carboxylato-phenylboronic acid cobalt(II) hexahydrate
;
_space_group_IT_number 2
_symmetry_cell_setting triclinic
_symmetry_space_group_name_Hall '-P 1'
_symmetry_space_group_name_H-M 'P -1'
_cell_angle_alpha 98.19(7)
_cell_angle_beta 91.66(8)
_cell_angle_gamma 108.35(7)
_cell_formula_units_Z 1
_cell_length_a 6.776(3)
_cell_length_b 9.592(4)
_cell_length_c 9.786(5)
_cell_measurement_temperature 133(2)
_cell_volume 595.7(5)
_diffrn_ambient_temperature 133(2)
_exptl_crystal_density_diffrn 1.586
_cod_depositor_comments
;
The following automatic conversions were performed:
'_symmetry_cell_setting' value 'Triclinic' changed to 'triclinic'
according to '/home/saulius/struct/CIF-dictionaries/cif_core.dic'
dictionary named 'cif_core.dic' version 2.4.1 from 2010-06-29.

Automatic conversion script
Id: cif_fix_enum 1527 2010-12-29 10:47:43Z saulius 
;
_cod_database_code 4300745

loop_
_symmetry_equiv_pos_as_xyz
'x, y, z'
'-x, -y, -z'

loop_
_atom_site_label
_atom_site_type_symbol
_atom_site_fract_x
_atom_site_fract_y
_atom_site_fract_z
_atom_site_U_iso_or_equiv
_atom_site_adp_type
_atom_site_occupancy
_atom_site_symmetry_multiplicity
_atom_site_calc_flag
_atom_site_refinement_flags
_atom_site_disorder_assembly
_atom_site_disorder_group
Co1 Co 0.0000 0.0000 0.0000 0.01603(15) Uani 1 2 d S . .
O72 O 0.2447(3) 0.45008(17) 0.01536(16) 0.0203(4) Uani 1 1 d . . .
O12 O 0.3353(3) 0.69335(18) -0.68193(18) 0.0187(4) Uani 1 1 d . . .
O71 O 0.3633(2) 0.69845(17) 0.04969(16) 0.0172(4) Uani 1 1 d . . .
O92 O 0.0404(3) -0.1848(2) 0.06004(18) 0.0206(4) Uani 1 1 d . . .
O91 O 0.2882(3) 0.0487(2) -0.0852(2) 0.0228(4) Uani 1 1 d . . .
O11 O 0.2241(3) 0.42943(18) -0.71803(18) 0.0195(4) Uani 1 1 d . . .
O90 O 0.1473(3) 0.1173(2) 0.1942(2) 0.0261(4) Uani 1 1 d . . .
C7 C 0.3007(3) 0.5720(3) -0.0304(2) 0.0154(5) Uani 1 1 d . . .
C5 C 0.3368(4) 0.7021(3) -0.2389(2) 0.0183(5) Uani 1 1 d . . .
C3 C 0.2361(4) 0.4363(3) -0.2751(2) 0.0184(5) Uani 1 1 d . . .
C1 C 0.2777(3) 0.5649(3) -0.4728(2) 0.0157(5) Uani 1 1 d . . .
C6 C 0.3309(4) 0.6989(3) -0.3809(2) 0.0190(5) Uani 1 1 d . . .
C4 C 0.2912(3) 0.5711(2) -0.1844(2) 0.0149(5) Uani 1 1 d . . .
B1 B 0.2779(4) 0.5608(3) -0.6329(3) 0.0150(5) Uani 1 1 d . . .
C2 C 0.2302(4) 0.4349(3) -0.4159(2) 0.0186(5) Uani 1 1 d . . .
O94 O 0.1566(4) 0.9233(2) -0.61660(19) 0.0250(4) Uani 1 1 d . . .
O93 O 0.2644(3) 0.0881(2) -0.3603(2) 0.0259(4) Uani 1 1 d . . .
H3 H 0.200(4) 0.343(3) -0.241(3) 0.021(7) Uiso 1 1 d . . .
H922 H -0.049(5) -0.264(3) 0.043(3) 0.022(8) Uiso 1 1 d . . .
H5 H 0.378(4) 0.797(3) -0.180(3) 0.024(7) Uiso 1 1 d . . .
H6 H 0.364(4) 0.785(3) -0.418(3) 0.019(7) Uiso 1 1 d . . .
H942 H 0.033(6) 0.899(4) -0.625(4) 0.044(11) Uiso 1 1 d . . .
H2 H 0.193(4) 0.344(3) -0.477(3) 0.025(7) Uiso 1 1 d . . .
H941 H 0.204(5) 0.865(4) -0.634(4) 0.046(12) Uiso 1 1 d . . .
H932 H 0.355(5) 0.148(4) -0.365(3) 0.026(9) Uiso 1 1 d . . .
H921 H 0.150(6) -0.211(4) 0.050(4) 0.048(10) Uiso 1 1 d . . .
H11 H 0.229(5) 0.434(3) -0.804(3) 0.040(9) Uiso 1 1 d . . .
H912 H 0.390(6) 0.130(4) -0.063(4) 0.059(11) Uiso 1 1 d . . .
H902 H 0.180(5) 0.209(4) 0.230(3) 0.044(10) Uiso 1 1 d . . .
H901 H 0.176(5) 0.073(3) 0.249(3) 0.029(9) Uiso 1 1 d . . .
H911 H 0.274(5) 0.046(4) -0.169(4) 0.046(10) Uiso 1 1 d . . .
H12 H 0.333(5) 0.684(4) -0.768(4) 0.055(11) Uiso 1 1 d . . .
H931 H 0.242(8) 0.027(6) -0.449(6) 0.110(17) Uiso 1 1 d . . .

loop_
_atom_site_aniso_label
_atom_site_aniso_U_11
_atom_site_aniso_U_22
_atom_site_aniso_U_33
_atom_site_aniso_U_23
_atom_site_aniso_U_13
_atom_site_aniso_U_12
Co1 0.0194(3) 0.0116(2) 0.0157(3) 0.00274(17) 0.00089(18) 0.00272(18)
O72 0.0307(10) 0.0147(9) 0.0121(8) 0.0019(7) 0.0009(7) 0.0028(7)
O12 0.0283(10) 0.0161(9) 0.0105(9) 0.0023(7) 0.0015(7) 0.0052(7)
O71 0.0225(9) 0.0136(8) 0.0135(8) 0.0019(6) 0.0001(6) 0.0035(7)
O92 0.0216(10) 0.0145(9) 0.0242(10) 0.0023(7) 0.0009(8) 0.0042(8)
O91 0.0210(10) 0.0220(10) 0.0218(11) 0.0022(8) 0.0021(8) 0.0021(8)
O11 0.0297(10) 0.0170(9) 0.0109(9) 0.0048(7) 0.0020(7) 0.0052(7)
O90 0.0388(11) 0.0152(10) 0.0209(10) 0.0035(8) -0.0053(8) 0.0044(8)
C7 0.0166(11) 0.0169(12) 0.0124(11) 0.0020(9) 0.0006(9) 0.0051(9)
C5 0.0238(13) 0.0156(12) 0.0145(12) 0.0010(9) -0.0007(9) 0.0058(10)
C3 0.0236(13) 0.0144(12) 0.0162(12) 0.0044(9) 0.0020(9) 0.0039(10)
C1 0.0160(11) 0.0186(12) 0.0125(12) 0.0028(9) 0.0001(9) 0.0054(9)
C6 0.0272(13) 0.0127(12) 0.0178(13) 0.0058(10) 0.0023(10) 0.0057(10)
C4 0.0147(11) 0.0183(12) 0.0116(11) 0.0029(9) 0.0010(9) 0.0051(9)
B1 0.0158(13) 0.0146(13) 0.0144(13) 0.0033(10) 0.0002(10) 0.0042(10)
C2 0.0229(13) 0.0149(12) 0.0160(12) 0.0001(9) -0.0002(9) 0.0045(10)
O94 0.0332(13) 0.0205(10) 0.0219(10) 0.0013(8) -0.0008(8) 0.0105(9)
O93 0.0272(11) 0.0231(11) 0.0204(10) 0.0006(8) 0.0015(8) -0.0005(9)

loop_
_geom_bond_atom_site_label_1
_geom_bond_atom_site_label_2
_geom_bond_distance
_geom_bond_site_symmetry_2
_geom_bond_publ_flag
Co1 O92 2.0384(19) 2 ?
Co1 O92 2.0384(19) . ?
Co1 O91 2.0875(19) . ?
Co1 O91 2.0875(19) 2 ?
Co1 O90 2.109(2) 2 ?
Co1 O90 2.109(2) . ?
O72 C7 1.261(3) . ?
O12 B1 1.368(3) . ?
O71 C7 1.285(3) . ?
O11 B1 1.345(3) . ?
C7 C4 1.506(3) . ?
C5 C4 1.384(3) . ?
C5 C6 1.385(3) . ?
C3 C2 1.376(3) . ?
C3 C4 1.396(3) . ?
C1 C2 1.387(3) . ?
C1 C6 1.396(3) . ?
C1 B1 1.562(3) . ?
